data_1518228
loop_
_publ_author_name
'Seo, Daniel M.'
'Afroz, Taliman'
'Allen, Joshua L.'
'Boyle, Paul D.'
'Trulove, Paul C.'
'De Long, Hugh C.'
'Henderson, Wesley A.'

_publ_section_title
;
 Structural Interactions within Lithium Salt Solvates: Cyclic Carbonates
 and Esters
;
_journal_issue 45
_journal_name_full 'The Journal of Physical Chemistry C'
_journal_page_first 25884
_journal_paper_doi 10.1021/jp5079168
_journal_volume 118
_journal_year 2014
_chemical_formula_sum 'C5 H8 Cl Li O6'
_chemical_formula_weight 206.50
_chemical_name_common (GVL)1:LiClO4
_space_group_IT_number 2
_symmetry_cell_setting triclinic
_symmetry_space_group_name_Hall '-P 1'
_symmetry_space_group_name_H-M 'P -1'
_atom_sites_solution_hydrogens geom
_atom_sites_solution_primary direct
_atom_sites_solution_secondary difmap
_audit_creation_method SHELXL-97
_cell_angle_alpha 88.389(4)
_cell_angle_beta 85.458(9)
_cell_angle_gamma 73.193(6)
_cell_formula_units_Z 2
_cell_length_a 5.0857(12)
_cell_length_b 8.0239(18)
_cell_length_c 11.052(3)
_cell_measurement_reflns_used 9910
_cell_measurement_temperature 110
_cell_measurement_theta_max 37.58
_cell_measurement_theta_min 3.22
_cell_volume 430.37(18)
_computing_cell_refinement SAINT
_computing_data_collection Apex2
_computing_data_reduction SAINT
_computing_molecular_graphics NRCVAX
_computing_publication_material cif2tables.py
_computing_structure_refinement XL
_computing_structure_solution XS
_diffrn_ambient_temperature 110
_diffrn_measured_fraction_theta_full 0.995
_diffrn_measured_fraction_theta_max 0.888
_diffrn_measurement_device_type 'Bruker-Nonius Kappa Axis X8 Apex2'
_diffrn_measurement_method 'omega and phi scans'
_diffrn_radiation_monochromator graphite
_diffrn_radiation_source 'fine-focus sealed tube'
_diffrn_radiation_type MoK\a
_diffrn_radiation_wavelength 0.71073
_diffrn_reflns_av_R_equivalents 0.0282
_diffrn_reflns_av_sigmaI/netI 0.0275
_diffrn_reflns_limit_h_max 8
_diffrn_reflns_limit_h_min -8
_diffrn_reflns_limit_k_max 14
_diffrn_reflns_limit_k_min -12
_diffrn_reflns_limit_l_max 19
_diffrn_reflns_limit_l_min -19
_diffrn_reflns_number 24501
_diffrn_reflns_theta_full 34.15
_diffrn_reflns_theta_max 39.38
_diffrn_reflns_theta_min 2.65
_exptl_absorpt_coefficient_mu 0.436
_exptl_absorpt_correction_T_max 0.9540
_exptl_absorpt_correction_T_min 0.8617
_exptl_absorpt_correction_type multi-scan
_exptl_absorpt_process_details SADABS
_exptl_crystal_colour colourless
_exptl_crystal_density_diffrn 1.594
_exptl_crystal_density_method 'not measured'
_exptl_crystal_description prism
_exptl_crystal_F_000 212
_exptl_crystal_size_max 0.35
_exptl_crystal_size_mid 0.23
_exptl_crystal_size_min 0.11
_refine_diff_density_max 0.483
_refine_diff_density_min -0.505
_refine_diff_density_rms 0.059
_refine_ls_extinction_method none
_refine_ls_goodness_of_fit_ref 1.037
_refine_ls_hydrogen_treatment constr
_refine_ls_matrix_type full
_refine_ls_number_parameters 155
_refine_ls_number_reflns 4552
_refine_ls_number_restraints 0
_refine_ls_restrained_S_all 1.037
_refine_ls_R_factor_all 0.0456
_refine_ls_R_factor_gt 0.0361
_refine_ls_shift/su_max 0.000
_refine_ls_shift/su_mean 0.000
_refine_ls_structure_factor_coef Fsqd
_refine_ls_weighting_details 'calc w=1/[\s^2^(Fo^2^)+(0.0472P)^2^+0.1119P] where P=(Fo^2^+2Fc^2^)/3'
_refine_ls_weighting_scheme calc
_refine_ls_wR_factor_gt 0.0945
_refine_ls_wR_factor_ref 0.0984
_reflns_number_gt 3831
_reflns_number_total 4552
_reflns_threshold_expression >2sigma(I)
_cod_data_source_file jp5079168_si_002.cif
_cod_data_source_block (GVL)1:LiClO4
_cod_depositor_comments 'Adding full bibliography for 1518222--1518230.cif.'
_cod_original_cell_volume 430.37(19)
_cod_database_code 1518228

loop_
_symmetry_equiv_pos_as_xyz
'x, y, z'
'-x, -y, -z'

loop_
_atom_site_label
_atom_site_type_symbol
_atom_site_fract_x
_atom_site_fract_y
_atom_site_fract_z
_atom_site_U_iso_or_equiv
_atom_site_adp_type
_atom_site_occupancy
_atom_site_symmetry_multiplicity
_atom_site_calc_flag
_atom_site_refinement_flags
_atom_site_disorder_assembly
_atom_site_disorder_group
Li1 Li 0.0597(3) 0.1197(2) 0.41196(16) 0.0203(3) Uani 1 1 d . . .
Cl1 Cl 0.48695(4) 0.29304(3) 0.30759(2) 0.01945(6) Uani 1 1 d . . .
O1 O 0.76940(14) 0.27673(10) 0.32888(8) 0.02969(17) Uani 1 1 d . . .
O2 O 0.42041(15) 0.13958(10) 0.35766(9) 0.03287(19) Uani 1 1 d . . .
O3 O 0.4568(2) 0.30521(16) 0.18117(8) 0.0444(2) Uani 1 1 d . . .
O4 O 0.31044(18) 0.44441(11) 0.36689(10) 0.0374(2) Uani 1 1 d . . .
O5 O 0.00044(13) -0.11500(8) 0.41218(6) 0.01854(12) Uani 1 1 d . . .
O6 O -0.0210(5) -0.1311(3) 0.2142(2) 0.0225(3) Uani 0.692(5) 1 d P A 1
C1 C -0.08152(17) -0.17651(11) 0.32738(8) 0.01787(14) Uani 0.692(5) 1 d P A 1
C2 C -0.27395(18) -0.28684(11) 0.33179(9) 0.02031(15) Uani 0.692(5) 1 d P A 1
H2A H -0.4648 -0.2182 0.3571 0.024 Uiso 0.692(5) 1 calc PR A 1
H2B H -0.2156 -0.3867 0.3880 0.024 Uiso 0.692(5) 1 calc PR A 1
C3 C -0.2501(5) -0.3477(3) 0.2004(2) 0.0249(4) Uani 0.692(5) 1 d P A 1
H3A H -0.1070 -0.4607 0.1883 0.030 Uiso 0.692(5) 1 calc PR A 1
H3B H -0.4279 -0.3592 0.1769 0.030 Uiso 0.692(5) 1 calc PR A 1
C4 C -0.1691(4) -0.2027(3) 0.12787(14) 0.0267(4) Uani 0.692(5) 1 d P A 1
H4 H -0.3390 -0.1107 0.1067 0.032 Uiso 0.692(5) 1 calc PR A 1
C5 C 0.0160(7) -0.2583(4) 0.0160(2) 0.0409(6) Uani 0.692(5) 1 d P A 1
H5A H 0.0767 -0.1598 -0.0171 0.061 Uiso 0.692(5) 1 calc PR A 1
H5B H -0.0838 -0.2977 -0.0443 0.061 Uiso 0.692(5) 1 calc PR A 1
H5C H 0.1768 -0.3538 0.0358 0.061 Uiso 0.692(5) 1 calc PR A 1
O6' O 0.0435(11) -0.1767(6) 0.2195(6) 0.0226(7) Uani 0.308(5) 1 d P A 2
C1' C -0.08152(17) -0.17651(11) 0.32738(8) 0.01787(14) Uani 0.308(5) 1 d P A 2
C2' C -0.27395(18) -0.28684(11) 0.33179(9) 0.02031(15) Uani 0.308(5) 1 d P A 2
H2'1 H -0.4473 -0.2320 0.3810 0.024 Uiso 0.308(5) 1 calc PR A 2
H2'2 H -0.1878 -0.4045 0.3645 0.024 Uiso 0.308(5) 1 calc PR A 2
C3' C -0.3224(12) -0.2932(8) 0.1990(6) 0.0298(10) Uani 0.308(5) 1 d P A 2
H3'1 H -0.3579 -0.4041 0.1795 0.036 Uiso 0.308(5) 1 calc PR A 2
H3'2 H -0.4806 -0.1951 0.1771 0.036 Uiso 0.308(5) 1 calc PR A 2
C4' C -0.0597(9) -0.2792(6) 0.1340(3) 0.0265(9) Uani 0.308(5) 1 d P A 2
H4' H 0.0737 -0.3978 0.1232 0.032 Uiso 0.308(5) 1 calc PR A 2
C5' C -0.0927(18) -0.1864(12) 0.0143(6) 0.0524(16) Uani 0.308(5) 1 d P A 2
H5'1 H 0.0893 -0.1959 -0.0264 0.079 Uiso 0.308(5) 1 calc PR A 2
H5'2 H -0.1927 -0.0634 0.0274 0.079 Uiso 0.308(5) 1 calc PR A 2
H5'3 H -0.1963 -0.2392 -0.0364 0.079 Uiso 0.308(5) 1 calc PR A 2

loop_
_atom_site_aniso_label
_atom_site_aniso_U_11
_atom_site_aniso_U_22
_atom_site_aniso_U_33
_atom_site_aniso_U_23
_atom_site_aniso_U_13
_atom_site_aniso_U_12
Li1 0.0173(6) 0.0199(7) 0.0256(8) 0.0004(6) -0.0022(6) -0.0084(6)
Cl1 0.01361(8) 0.02007(9) 0.02581(10) 0.00496(7) -0.00269(6) -0.00678(6)
O1 0.0157(3) 0.0262(3) 0.0503(5) 0.0122(3) -0.0106(3) -0.0101(3)
O2 0.0167(3) 0.0232(3) 0.0596(6) 0.0134(3) -0.0002(3) -0.0090(2)
O3 0.0490(5) 0.0631(7) 0.0269(4) 0.0058(4) -0.0103(4) -0.0237(5)
O4 0.0293(4) 0.0247(4) 0.0521(5) -0.0021(3) 0.0028(4) 0.0006(3)
O5 0.0170(2) 0.0168(2) 0.0230(3) -0.0032(2) -0.0016(2) -0.0064(2)
O6 0.0300(10) 0.0233(8) 0.0193(5) -0.0009(6) -0.0010(6) -0.0158(6)
C1 0.0158(3) 0.0158(3) 0.0229(4) -0.0018(3) -0.0008(3) -0.0060(2)
C2 0.0169(3) 0.0174(3) 0.0290(4) -0.0009(3) -0.0022(3) -0.0085(3)
C3 0.0299(10) 0.0217(8) 0.0286(7) -0.0004(7) -0.0084(7) -0.0143(7)
C4 0.0338(9) 0.0257(8) 0.0250(6) 0.0012(5) -0.0110(6) -0.0132(8)
C5 0.0565(16) 0.0520(14) 0.0213(7) -0.0063(9) 0.0001(9) -0.0269(12)
O6' 0.0241(19) 0.0233(19) 0.0250(13) -0.0018(15) -0.0036(13) -0.0135(14)
C1' 0.0158(3) 0.0158(3) 0.0229(4) -0.0018(3) -0.0008(3) -0.0060(2)
C2' 0.0169(3) 0.0174(3) 0.0290(4) -0.0009(3) -0.0022(3) -0.0085(3)
C3' 0.032(3) 0.028(2) 0.037(2) 0.000(2) -0.0133(19) -0.0173(19)
C4' 0.0290(18) 0.0257(19) 0.0277(15) -0.0075(13) -0.0073(12) -0.0104(16)
C5' 0.065(4) 0.066(4) 0.038(3) 0.001(3) -0.016(3) -0.035(3)

loop_
_atom_type_symbol
_atom_type_description
_atom_type_scat_dispersion_real
_atom_type_scat_dispersion_imag
_atom_type_scat_source
C C 0.0033 0.0016 'International Tables Vol C Tables 4.2.6.8 and 6.1.1.4'
H H 0.0000 0.0000 'International Tables Vol C Tables 4.2.6.8 and 6.1.1.4'
Cl Cl 0.1484 0.1585 'International Tables Vol C Tables 4.2.6.8 and 6.1.1.4'
Li Li -0.0003 0.0001 'International Tables Vol C Tables 4.2.6.8 and 6.1.1.4'
O O 0.0106 0.0060 'International Tables Vol C Tables 4.2.6.8 and 6.1.1.4'

loop_
_geom_angle_atom_site_label_1
_geom_angle_atom_site_label_2
_geom_angle_atom_site_label_3
_geom_angle
_geom_angle_site_symmetry_1
_geom_angle_site_symmetry_3
O1 Li1 O2 112.91(9) 1_455 .
O1 Li1 O5 115.59(9) 1_455 2_556
O2 Li1 O5 112.87(9) . 2_556
O1 Li1 O5 107.75(8) 1_455 .
O2 Li1 O5 118.20(9) . .
O5 Li1 O5 87.20(7) 2_556 .
O1 Li1 Li1 120.51(10) 1_455 2_556
O2 Li1 Li1 126.54(11) . 2_556
O5 Li1 Li1 44.26(5) 2_556 2_556
O5 Li1 Li1 42.95(5) . 2_556
O3 Cl1 O4 110.10(7) . .
O3 Cl1 O1 109.21(6) . .
O4 Cl1 O1 109.69(6) . .
O3 Cl1 O2 110.38(6) . .
O4 Cl1 O2 109.44(6) . .
O1 Cl1 O2 107.99(4) . .
Cl1 O1 Li1 137.57(7) . 1_655
Cl1 O2 Li1 127.19(7) . .
C1 O5 Li1 135.31(8) . 2_556
C1 O5 Li1 124.85(8) . .
Li1 O5 Li1 92.80(7) 2_556 .
C1 O6 C4 110.26(18) . .
O5 C1 O6 119.49(13) . .
O5 C1 C2 128.44(8) . .
O6 C1 C2 111.73(13) . .
C1 C2 C3 102.59(11) . .
C1 C2 H2A 111.2 . .
C3 C2 H2A 111.2 . .
C1 C2 H2B 111.2 . .
C3 C2 H2B 111.2 . .
H2A C2 H2B 109.2 . .
C4 C3 C2 103.28(15) . .
C4 C3 H3A 111.1 . .
C2 C3 H3A 111.1 . .
C4 C3 H3B 111.1 . .
C2 C3 H3B 111.1 . .
H3A C3 H3B 109.1 . .
O6 C4 C5 108.52(18) . .
O6 C4 C3 103.70(15) . .
C5 C4 C3 115.9(2) . .
O6 C4 H4 109.5 . .
C5 C4 H4 109.5 . .
C3 C4 H4 109.5 . .
C4 C5 H5A 109.5 . .
C4 C5 H5B 109.5 . .
H5A C5 H5B 109.5 . .
C4 C5 H5C 109.5 . .
H5A C5 H5C 109.5 . .
H5B C5 H5C 109.5 . .
C4' C3' H3'1 111.0 . .
C4' C3' H3'2 111.0 . .
H3'1 C3' H3'2 109.0 . .
O6' C4' C3' 103.1(4) . .
O6' C4' C5' 109.1(4) . .
C3' C4' C5' 114.9(6) . .
O6' C4' H4' 109.8 . .
C3' C4' H4' 109.8 . .
C5' C4' H4' 109.8 . .
C4' C5' H5'1 109.5 . .
C4' C5' H5'2 109.5 . .
H5'1 C5' H5'2 109.5 . .
C4' C5' H5'3 109.5 . .
H5'1 C5' H5'3 109.5 . .
H5'2 C5' H5'3 109.5 . .

loop_
_geom_bond_atom_site_label_1
_geom_bond_atom_site_label_2
_geom_bond_distance
_geom_bond_site_symmetry_2
Li1 O2 1.9340(18) .
Li1 O1 1.9192(19) 1_455
Li1 O5 1.944(2) 2_556
Li1 O5 1.9916(18) .
Li1 Li1 2.850(3) 2_556
Cl1 O3 1.4152(10) .
Cl1 O4 1.4253(9) .
Cl1 O1 1.4419(8) .
Cl1 O2 1.4526(8) .
O1 Li1 1.9192(19) 1_655
O5 C1 1.2258(11) .
O5 Li1 1.944(2) 2_556
O6 C1 1.331(3) .
O6 C4 1.484(3) .
C1 C2 1.4950(12) .
C2 C3 1.530(3) .
C2 H2A 0.9900 .
C2 H2B 0.9900 .
C3 C4 1.529(3) .
C3 H3A 0.9900 .
C3 H3B 0.9900 .
C4 C5 1.489(3) .
C4 H4 1.0000 .
C5 H5A 0.9800 .
C5 H5B 0.9800 .
C5 H5C 0.9800 .
O6' C4' 1.489(6) .
C3' C4' 1.498(7) .
C3' H3'1 0.9900 .
C3' H3'2 0.9900 .
C4' C5' 1.497(8) .
C4' H4' 1.0000 .
C5' H5'1 0.9800 .
C5' H5'2 0.9800 .
C5' H5'3 0.9800 .

loop_
_geom_torsion_atom_site_label_1
_geom_torsion_atom_site_label_2
_geom_torsion_atom_site_label_3
_geom_torsion_atom_site_label_4
_geom_torsion
_geom_torsion_site_symmetry_1
_geom_torsion_site_symmetry_4
O3 Cl1 O1 Li1 -125.21(12) . 1_655
O4 Cl1 O1 Li1 114.05(12) . 1_655
O2 Cl1 O1 Li1 -5.15(13) . 1_655
O3 Cl1 O2 Li1 -85.45(11) . .
O4 Cl1 O2 Li1 35.87(11) . .
O1 Cl1 O2 Li1 155.23(10) . .
O1 Li1 O2 Cl1 28.26(15) 1_455 .
O5 Li1 O2 Cl1 -105.14(11) 2_556 .
O5 Li1 O2 Cl1 155.30(8) . .
Li1 Li1 O2 Cl1 -154.23(11) 2_556 .
O1 Li1 O5 C1 38.33(13) 1_455 .
O2 Li1 O5 C1 -91.13(12) . .
O5 Li1 O5 C1 154.33(9) 2_556 .
Li1 Li1 O5 C1 154.33(9) 2_556 .
O1 Li1 O5 Li1 -116.00(11) 1_455 2_556
O2 Li1 O5 Li1 114.54(12) . 2_556
O5 Li1 O5 Li1 0.0 2_556 2_556
Li1 O5 C1 O6 172.60(15) 2_556 .
Li1 O5 C1 O6 30.57(17) . .
Li1 O5 C1 C2 -0.11(16) 2_556 .
Li1 O5 C1 C2 -142.14(10) . .
C4 O6 C1 O5 -172.89(12) . .
C4 O6 C1 C2 0.97(18) . .
O5 C1 C2 C3 -169.85(13) . .
O6 C1 C2 C3 16.98(19) . .
C1 C2 C3 C4 -26.9(2) . .
C1 O6 C4 C5 -142.3(3) . .
C1 O6 C4 C3 -18.60(19) . .
C2 C3 C4 O6 27.8(2) . .
C2 C3 C4 C5 146.62(17) . .
